data_1573037
loop_
_publ_author_name
'Z\'avodn\'a, Aneta'
'Janovsk\'y, Petr'
'Kola\<r\'ik, V\'aclav'
'Ward, Jas S.'
'Pruckov\'a, Zde\<nka'
'Rouchal, Michal'
'Rissanen, Kari'
'V\'icha, Robert'

_publ_section_title
;
 Allosteric release of cucurbit[6]uril from a rotaxane using a molecular
 signal
;
_journal_name_full 'Chemical Science'
_journal_paper_doi 10.1039/D4SC03970J
_journal_year 2024
_chemical_formula_moiety 'C23 H46 N2, C36 H36 N24 O12, 2(F6 P), 3(C2 H3 N), 0.5(C4 H10 O), 1.5(H2 O)'
_chemical_formula_sum 'C67 H99 F12 N29 O14 P2'
_chemical_formula_weight 1824.61
_space_group_crystal_system cubic
_space_group_IT_number 205
_space_group_name_Hall '-P 2ac 2ab 3'
_space_group_name_H-M_alt 'P a -3'
_atom_sites_solution_hydrogens mixed
_atom_sites_solution_primary dual
_audit_creation_date 2024-08-13
_audit_creation_method
;
Olex2 1.2
(compiled 2018.05.29 svn.r3508 for OlexSys, GUI svn.r5506)
;
_audit_update_record
;
2024-08-14 deposited with the CCDC.	2024-11-01 downloaded from the CCDC.
;
_cell_angle_alpha 90
_cell_angle_beta 90
_cell_angle_gamma 90
_cell_formula_units_Z 24
_cell_length_a 36.76500(10)
_cell_length_b 36.76500(10)
_cell_length_c 36.76500(10)
_cell_measurement_reflns_used 238021
_cell_measurement_temperature 120.01(10)
_cell_measurement_theta_max 76.7300
_cell_measurement_theta_min 2.4010
_cell_volume 49694.0(2)
_computing_cell_refinement 'CrysAlisPro 1.171.42.89a (Rigaku OD, 2023)'
_computing_data_collection 'CrysAlisPro 1.171.42.89a (Rigaku OD, 2023)'
_computing_data_reduction 'CrysAlisPro 1.171.42.89a (Rigaku OD, 2023)'
_computing_molecular_graphics 'Olex2 (Dolomanov et al., 2009)'
_computing_publication_material 'Olex2 (Dolomanov et al., 2009)'
_computing_structure_refinement 'ShelXL (Sheldrick, 2015)'
_computing_structure_solution 'ShelXT (Sheldrick, 2015)'
_diffrn_ambient_environment N~2~
_diffrn_ambient_temperature 120.01(10)
_diffrn_detector 'Hybrid Pixel Array Detector'
_diffrn_detector_area_resol_mean 10.0000
_diffrn_detector_type 'HyPix-Arc 100'
_diffrn_measured_fraction_theta_full 1.000
_diffrn_measured_fraction_theta_max 0.992
_diffrn_measurement_details
;
List of Runs (angles in degrees, time in seconds):

  # Type    Start    End  Width  t~exp~   \w     \q     \k     \f   Frames
#--------------------------------------------------------------------------
  1  \w     -4.00  19.00   0.50    3.00    --  -51.89  19.00-180.00   46
  2  \w      1.00  21.00   0.50    3.00    --  -51.89  19.00-150.00   40
  3  \w     -4.00  25.00   0.50    3.00    --  -51.89  19.00  60.00   58
  4  \w     -4.00  20.00   0.50    3.00    --  -51.89  19.00  90.00   48
  5  \w     28.00  60.00   0.50    3.00    --   52.14  77.00  60.00   64
  6  \w     21.00 104.00   0.50    3.00    --   52.14-125.00 -30.00  166
  7  \w     38.00 117.00   0.50    3.00    --   52.14  77.00  90.00  158
  8  \w     67.00  99.00   0.50    3.00    --   52.14  77.00  60.00   64
  9  \w    -27.00 -10.00   0.50   15.50    --  -87.58  38.00-150.00   34
 10  \w   -122.00 -74.00   0.50   15.50    --  -87.58-125.00   0.00   96
 11  \w   -157.00-127.00   0.50   15.50    --  -87.58 -57.00-120.00   60
 12  \w    -53.00 -14.00   0.50   15.50    --  -87.58  57.00   0.00   78
 13  \w   -146.00-130.00   0.50   15.50    --  -87.58-125.00   0.00   32
 14  \w   -122.00 -73.00   0.50   15.50    --  -87.58 -57.00-120.00   98
 15  \w    -26.00 -10.00   0.50   15.50    --  -87.58  38.00  30.00   32
 16  \w    -49.00 -26.00   0.50   15.50    --  -87.58  57.00-120.00   46
 17  \w    -25.00 -10.00   0.50   15.50    --  -87.58  38.00 -60.00   30
 18  \w     29.00 108.00   0.50   15.50    --   94.00-107.00-177.03  158
 19  \w     62.00  79.00   0.50   15.50    --  102.12 -57.00-150.00   34
 20  \w     28.00  44.00   0.50   15.50    --  102.12 -57.00-150.00   32
 21  \w     25.00  47.00   0.50   15.50    --  102.12 -38.00  30.00   44
 22  \w     41.00 105.00   0.50   15.50    --  102.12 -99.00  60.00  128
 23  \w     79.00  95.00   0.50   15.50    --  102.12  77.00-180.00   32
 24  \w     25.00  41.00   0.50   15.50    --  102.12 -38.00 -30.00   32
 25  \w     46.00  62.00   0.50   15.50    --  102.12-125.00-180.00   32
 26  \w     80.00 111.00   0.50   15.50    --  102.12-125.00-180.00   62
 27  \w     89.00 104.00   0.50   15.50    --  102.12 -99.00  30.00   30
 28  \w     30.00  78.00   0.50   15.50    --  102.12 -57.00-180.00   96
 29  \w     34.00  76.00   0.50   15.50    --  102.12 -57.00  60.00   84
 30  \w     43.00  91.00   0.50   15.50    --  102.12 -99.00 -60.00   96
 31  \w     48.00  64.00   0.50   15.50    --  102.12 -57.00 -30.00   32
 32  \w     53.00  72.00   0.50   15.50    --  102.12 -99.00-180.00   38
 33  \w     28.00  43.00   0.50   15.50    --  102.12 -57.00 -30.00   30
 34  \w     87.00 106.00   0.50   15.50    --  102.12 -99.00-120.00   38
 35  \w     67.00  82.00   0.50   15.50    --  102.12 -99.00 -90.00   30
 36  \w     59.00  74.00   0.50   15.50    --  102.12 -99.00-120.00   30
 37  \w     71.00 106.00   0.50   15.50    --  102.12 -99.00 -30.00   70
 38  \w     35.00  60.00   0.50   15.50    --  102.12 -99.00 -90.00   50
 39  \w     30.00  52.00   0.50   15.50    --  102.12 -38.00 120.00   44
 40  \w     90.00 105.00   0.50   15.50    --  102.12 -99.00 -90.00   30
 41  \w     45.00  79.00   0.50   15.50    --  102.12 -57.00  90.00   68
 42  \w     65.00 172.00   0.50   15.50    --  102.12  19.00-120.00  214
 43  \w     32.00  96.00   0.50   15.50    --  102.12-125.00  60.00  128
 44  \w     78.00 104.00   0.50   15.50    --  102.12 -99.00-180.00   52
 45  \w     83.00  98.00   0.50   15.50    --  102.12 -77.00  60.00   30
 46  \w     29.00  52.00   0.50   15.50    --  102.12 -38.00 -90.00   46
 47  \w     41.00  66.00   0.50   15.50    --  102.12 -77.00  60.00   50
 48  \w    121.00 176.00   0.50   15.50    --  102.12  19.00 -30.00  110
 49  \w    110.00 148.00   0.50   15.50    --  102.12  38.00  90.00   76
 50  \w    131.00 158.00   0.50   15.50    --  102.12  77.00-180.00   54
 51  \w     91.00 106.00   0.50   15.50    --  102.12 -99.00  90.00   30
 52  \w     99.00 146.00   0.50   15.50    --  102.12  38.00 120.00   94
 53  \w     59.00  79.00   0.50   15.50    --  102.12 -57.00 -90.00   40
 54  \w     67.00 103.00   0.50   15.50    --  102.12 -99.00-150.00   72
 55  \w     35.00 106.00   0.50   15.50    --  102.12 -99.00   0.00  142
 56  \w     67.00 118.00   0.50   15.50    --  102.12  19.00 -30.00  102
;
_diffrn_measurement_device 'four-circle diffractometer'
_diffrn_measurement_device_type 'XtaLAB Synergy R, HyPix-Arc 100'
_diffrn_measurement_method '\w scans'
_diffrn_orient_matrix_type 'CrysAlisPro convention (1999,Acta A55,543-557)'
_diffrn_orient_matrix_UB_11 -0.0193892000
_diffrn_orient_matrix_UB_12 0.0246517000
_diffrn_orient_matrix_UB_13 0.0277929000
_diffrn_orient_matrix_UB_21 0.0348219000
_diffrn_orient_matrix_UB_22 0.0010619000
_diffrn_orient_matrix_UB_23 0.0232910000
_diffrn_orient_matrix_UB_31 0.0130097000
_diffrn_orient_matrix_UB_32 0.0339015000
_diffrn_orient_matrix_UB_33 -0.0209406000
_diffrn_radiation_monochromator mirror
_diffrn_radiation_probe x-ray
_diffrn_radiation_type CuK\a
_diffrn_radiation_wavelength 1.54184
_diffrn_reflns_av_R_equivalents 0.0725
_diffrn_reflns_av_unetI/netI 0.0217
_diffrn_reflns_Laue_measured_fraction_full 1.000
_diffrn_reflns_Laue_measured_fraction_max 0.992
_diffrn_reflns_limit_h_max 42
_diffrn_reflns_limit_h_min -44
_diffrn_reflns_limit_k_max 37
_diffrn_reflns_limit_k_min -43
_diffrn_reflns_limit_l_max 43
_diffrn_reflns_limit_l_min -45
_diffrn_reflns_number 284279
_diffrn_reflns_point_group_measured_fraction_full 1.000
_diffrn_reflns_point_group_measured_fraction_max 0.992
_diffrn_reflns_theta_full 67.684
_diffrn_reflns_theta_max 74.408
_diffrn_reflns_theta_min 2.081
_diffrn_source 'Rotating-anode X-ray tube'
_diffrn_source_type 'PhotonJet R (Cu) X-ray Source'
_exptl_absorpt_coefficient_mu 1.405
_exptl_absorpt_correction_T_max 1.00000
_exptl_absorpt_correction_T_min 0.89344
_exptl_absorpt_correction_type multi-scan
_exptl_absorpt_process_details
;
CrysAlisPro 1.171.42.89a (Rigaku Oxford Diffraction, 2023)
Empirical absorption correction using spherical harmonics,
implemented in SCALE3 ABSPACK scaling algorithm.
;
_exptl_crystal_colour colourless
_exptl_crystal_colour_primary colourless
_exptl_crystal_density_diffrn 1.463
_exptl_crystal_description block
_exptl_crystal_F_000 22896
_exptl_crystal_recrystallization_method 'Re-crystallisation from solvent: acetonitrile/diethylether'
_exptl_crystal_size_max 0.12
_exptl_crystal_size_mid 0.1
_exptl_crystal_size_min 0.08
_refine_diff_density_max 1.150
_refine_diff_density_min -0.811
_refine_diff_density_rms 0.128
_refine_ls_extinction_method none
_refine_ls_goodness_of_fit_ref 1.803
_refine_ls_hydrogen_treatment constr
_refine_ls_matrix_type full
_refine_ls_number_parameters 1072
_refine_ls_number_reflns 16806
_refine_ls_number_restraints 278
_refine_ls_restrained_S_all 1.845
_refine_ls_R_factor_all 0.1189
_refine_ls_R_factor_gt 0.1130
_refine_ls_shift/su_max 0.001
_refine_ls_shift/su_mean 0.000
_refine_ls_structure_factor_coef Fsqd
_refine_ls_weighting_details 'w=1/[\s^2^(Fo^2^)+(0.2000P)^2^] where P=(Fo^2^+2Fc^2^)/3'
_refine_ls_weighting_scheme calc
_refine_ls_wR_factor_gt 0.3818
_refine_ls_wR_factor_ref 0.3864
_reflns_Friedel_coverage 0.000
_reflns_number_gt 14899
_reflns_number_total 16806
_reflns_threshold_expression 'I > 2\s(I)'
_cod_data_source_file d4sc03970j2.cif
_cod_data_source_block 6c
_cod_original_cell_volume 49694.0(4)
_cod_database_code 1573037
_shelxl_version_number 2014/6
_shelx_space_group_comment
;
The symmetry employed for this shelxl refinement is uniquely defined
by the following loop, which should always be used as a source of
symmetry information in preference to the above space-group names.
They are only intended as comments.
;
_shelx_estimated_absorpt_t_max 0.900
_shelx_estimated_absorpt_t_min 0.856
_diffrn_oxdiff_digest_frames
;
01a206585c215af221ecca40cce66f12ac0002729d4
;
_reflns_odcompleteness_completeness 99.99
_reflns_odcompleteness_iscentric 1
_reflns_odcompleteness_theta 74.33
_olex2_refinement_description
;
1. Fixed Uiso
 At 1.2 times of:
  All C(H) groups, All C(H,H) groups, All N(H,H) groups
 At 1.5 times of:
  All C(H,H,H) groups, All O(H,H) groups
2. Restrained distances
 C15-C14
 1.5 with sigma of 0.02
 C3-C2 = C1-C2
 1.5 with sigma of 0.02
 C2-C4
 1.5 with sigma of 0.01
 H40B-O83_$1
 1.95 with sigma of 0.01
 H40A-F223_$2
 2.02 with sigma of 0.01
 H15B-H17A
 -2.1 with sigma of 0.01
 C13-C15
 2.45 with sigma of 0.04
3. Uiso/Uaniso restraints and constraints
P231 \\sim F232 \\sim F233 \\sim F234 \\sim F235 \\sim F236 \\sim F237: within
1.7A with sigma of 0.02 and sigma for terminal atoms of 0.04
C13 \\sim C14 \\sim C15 \\sim C16 \\sim C17 \\sim C18 \\sim C19 \\sim C20 \\sim
C21 \\sim C22 \\sim C23 \\sim C24 \\sim C25: within 1.7A with sigma of 0.02 and
sigma for terminal atoms of 0.04
C13 \\sim C14 \\sim C15: within 1.7A with sigma of 0.02 and sigma for terminal
atoms of 0.04
4. Rigid body (RIGU) restrains
 P201, F202, F203, F204, F205, F206, F207
 with sigma for 1-2 distances of 0.004 and sigma for 1-3 distances of 0.004
 C1, C2, C3, C4
 with sigma for 1-2 distances of 0.003 and sigma for 1-3 distances of 0.003
 P221, F222, F223, F224, F225, F226, F227
 with sigma for 1-2 distances of 0.004 and sigma for 1-3 distances of 0.004
5. Others
 Fixed Sof: P221(0.33333) F222(0.33333) F223(0.33333) F224(0.33333)
 F225(0.33333) F226(0.33333) F227(0.33333) P231(0.33333) F232(0.33333)
 F233(0.33333) F234(0.33333) F235(0.33333) F236(0.33333) F237(0.33333)
 O401(0.5) H40A(0.5) H40B(0.5)
6.a Free rotating group:
 C16(C17,C18,C19,C20,C21,C22,C23,C24,C25), P221(F222,F223,F224,F225,F226,F227),
  P231(F232,F233,F234,F235,F236,F237), O401(H40A,H40B)
6.b Ternary CH refined with riding coordinates:
 C2(H2), C20(H20), C22(H22), C24(H24), C54(H54), C58(H58), C66(H66), C70(H70),
 C78(H78), C82(H82), C90(H90), C94(H94), C102(H102), C106(H106), C114(H114),
 C118(H118)
6.c Secondary CH2 refined with riding coordinates:
 C4(H4A,H4B), N5(H5A,H5B), C6(H6A,H6B), C7(H7A,H7B), C8(H8A,H8B), C9(H9A,H9B),
 C10(H10C,H10D), C11(H11C,H11D), N12(H12E,H12F), C13(H13A,H13B), C14(H14A,H14B),
  C15(H15A,H15B), C17(H17A,H17B), C18(H18A,H18B), C19(H19A,H19B), C21(H21A,
 H21B), C23(H23A,H23B), C25(H25A,H25B), C61(H61A,H61B), C62(H62A,H62B),
 C73(H73A,H73B), C74(H74A,H74B), C85(H85A,H85B), C86(H86A,H86B), C97(H97A,H97B),
  C98(H98A,H98B), C109(H10A,H10B), C110(H11A,H11B), C121(H12A,H12B), C122(H12C,
 H12D)
6.d Idealised Me refined as rotating group:
 C1(H1A,H1B,H1C), C3(H3A,H3B,H3C), C303(H30A,H30B,H30C)
;
_olex2_submission_special_instructions 'No special instructions were received'
_oxdiff_exptl_absorpt_empirical_details
;
Empirical correction (ABSPACK) includes:
- Absorption correction using spherical harmonics
- Frame scaling
;
_oxdiff_exptl_absorpt_empirical_full_max 1.565
_oxdiff_exptl_absorpt_empirical_full_min 0.641

loop_
_space_group_symop_operation_xyz
'x, y, z'
'-x+1/2, -y, z+1/2'
'-x, y+1/2, -z+1/2'
'x+1/2, -y+1/2, -z'
'z, x, y'
'z+1/2, -x+1/2, -y'
'-z+1/2, -x, y+1/2'
'-z, x+1/2, -y+1/2'
'y, z, x'
'-y, z+1/2, -x+1/2'
'y+1/2, -z+1/2, -x'
'-y+1/2, -z, x+1/2'
'-x, -y, -z'
'x-1/2, y, -z-1/2'
'x, -y-1/2, z-1/2'
'-x-1/2, y-1/2, z'
'-z, -x, -y'
'-z-1/2, x-1/2, y'
'z-1/2, x, -y-1/2'
'z, -x-1/2, y-1/2'
'-y, -z, -x'
'y, -z-1/2, x-1/2'
'-y-1/2, z-1/2, x'
'y-1/2, z, -x-1/2'

loop_
_atom_site_label
_atom_site_type_symbol
_atom_site_fract_x
_atom_site_fract_y
_atom_site_fract_z
_atom_site_U_iso_or_equiv
_atom_site_adp_type
_atom_site_occupancy
_atom_site_site_symmetry_order
_atom_site_calc_flag
_atom_site_refinement_flags_posn
_atom_site_refinement_flags_adp
_atom_site_refinement_flags_occupancy
_atom_site_disorder_assembly
_atom_site_disorder_group
C1 C 0.5431(3) 0.4566(3) 0.6040(4) 0.158(4) Uani 1 1 d D U . . .
H1A H 0.5253 0.4735 0.5934 0.237 Uiso 1 1 calc GR . . . .
H1B H 0.5508 0.4657 0.6278 0.237 Uiso 1 1 calc GR . . . .
H1C H 0.5319 0.4326 0.6068 0.237 Uiso 1 1 calc GR . . . .
C2 C 0.5764(2) 0.45370(19) 0.5785(3) 0.109(2) Uani 1 1 d D U . . .
H2 H 0.5930 0.4750 0.5817 0.131 Uiso 1 1 calc R . . . .
C3 C 0.5600(2) 0.4534(3) 0.5419(3) 0.135(3) Uani 1 1 d D U . . .
H3A H 0.5399 0.4359 0.5412 0.203 Uiso 1 1 calc GR . . . .
H3B H 0.5784 0.4465 0.5239 0.203 Uiso 1 1 calc GR . . . .
H3C H 0.5507 0.4778 0.5361 0.203 Uiso 1 1 calc GR . . . .
C4 C 0.59633(17) 0.41886(17) 0.5843(2) 0.0877(19) Uani 1 1 d D U . . .
H4A H 0.6011 0.4156 0.6106 0.105 Uiso 1 1 calc R . . . .
H4B H 0.5809 0.3984 0.5761 0.105 Uiso 1 1 calc R . . . .
N5 N 0.63099(11) 0.41810(12) 0.56444(12) 0.0578(10) Uani 1 1 d . . . . .
H5A H 0.6455 0.4362 0.5731 0.069 Uiso 1 1 calc R . . . .
H5B H 0.6265 0.4230 0.5406 0.069 Uiso 1 1 calc R . . . .
C6 C 0.65166(14) 0.38242(13) 0.56690(12) 0.0550(11) Uani 1 1 d . . . . .
H6A H 0.6533 0.3746 0.5926 0.066 Uiso 1 1 calc R . . . .
H6B H 0.6385 0.3634 0.5531 0.066 Uiso 1 1 calc R . . . .
C7 C 0.68909(13) 0.38707(12) 0.55159(13) 0.0517(10) Uani 1 1 d . . . . .
H7A H 0.6875 0.3974 0.5268 0.062 Uiso 1 1 calc R . . . .
H7B H 0.7031 0.4042 0.5669 0.062 Uiso 1 1 calc R . . . .
C8 C 0.70826(16) 0.35134(14) 0.55024(15) 0.0635(13) Uani 1 1 d . . . . .
H8A H 0.6906 0.3322 0.5434 0.076 Uiso 1 1 calc R . . . .
H8B H 0.7176 0.3455 0.5748 0.076 Uiso 1 1 calc R . . . .
C9 C 0.74119(17) 0.35052(15) 0.52231(15) 0.0656(13) Uani 1 1 d . . . . .
H9A H 0.7506 0.3254 0.5202 0.079 Uiso 1 1 calc R . . . .
H9B H 0.7326 0.3583 0.4980 0.079 Uiso 1 1 calc R . . . .
C10 C 0.77151(16) 0.37551(16) 0.53476(15) 0.0649(13) Uani 1 1 d . . . . .
H10C H 0.7644 0.4012 0.5311 0.078 Uiso 1 1 calc R . . . .
H10D H 0.7765 0.3717 0.5609 0.078 Uiso 1 1 calc R . . . .
C11 C 0.80474(15) 0.36694(12) 0.51281(13) 0.0567(11) Uani 1 1 d . . . . .
H11C H 0.8102 0.3406 0.5143 0.068 Uiso 1 1 calc R . . . .
H11D H 0.8006 0.3733 0.4870 0.068 Uiso 1 1 calc R . . . .
N12 N 0.83515(10) 0.38811(10) 0.52744(9) 0.0476(8) Uani 1 1 d . . . . .
H12E H 0.8383 0.3825 0.5513 0.057 Uiso 1 1 calc R . . . .
H12F H 0.8298 0.4122 0.5259 0.057 Uiso 1 1 calc R . . . .
C13 C 0.8698(2) 0.3806(3) 0.5071(3) 0.117(3) Uani 1 1 d D U . . .
H13A H 0.8757 0.3544 0.5096 0.141 Uiso 1 1 calc R . . . .
H13B H 0.8657 0.3855 0.4809 0.141 Uiso 1 1 calc R . . . .
C14 C 0.9013(3) 0.4020(4) 0.5192(3) 0.134(3) Uani 1 1 d D U . . .
H14A H 0.8938 0.4267 0.5271 0.160 Uiso 1 1 calc R . . . .
H14B H 0.9196 0.4043 0.4996 0.160 Uiso 1 1 calc R . . . .
C15 C 0.9158(4) 0.3807(4) 0.5501(3) 0.168(4) Uani 1 1 d D U . . .
H15A H 0.9230 0.3567 0.5403 0.202 Uiso 1 1 calc R . . . .
H15B H 0.8951 0.3763 0.5668 0.202 Uiso 1 1 calc DR . . . .
C16 C 0.9486(2) 0.3945(3) 0.5745(2) 0.201(5) Uani 1 1 d . U . . .
C17 C 0.9277(2) 0.4154(4) 0.6045(3) 0.235(6) Uani 1 1 d G U . . .
H17A H 0.9097 0.3990 0.6161 0.281 Uiso 1 1 calc DR . . . .
H17B H 0.9144 0.4361 0.5936 0.281 Uiso 1 1 calc R . . . .
C18 C 0.9691(3) 0.3618(3) 0.5918(3) 0.244(7) Uani 1 1 d G U . . .
H18A H 0.9515 0.3450 0.6033 0.293 Uiso 1 1 calc R . . . .
H18B H 0.9824 0.3483 0.5727 0.293 Uiso 1 1 calc R . . . .
C19 C 0.9765(3) 0.4203(4) 0.5563(2) 0.237(6) Uani 1 1 d G U . . .
H19A H 0.9898 0.4072 0.5369 0.284 Uiso 1 1 calc R . . . .
H19B H 0.9636 0.4411 0.5449 0.284 Uiso 1 1 calc R . . . .
C20 C 0.9549(3) 0.4296(4) 0.6335(3) 0.249(6) Uani 1 1 d G U . . .
H20 H 0.9413 0.4430 0.6528 0.299 Uiso 1 1 calc R . . . .
C21 C 0.9753(3) 0.3969(4) 0.6507(2) 0.232(7) Uani 1 1 d G U . . .
H21A H 0.9926 0.4058 0.6694 0.278 Uiso 1 1 calc R . . . .
H21B H 0.9577 0.3804 0.6627 0.278 Uiso 1 1 calc R . . . .
C22 C 0.9963(3) 0.3759(3) 0.6207(3) 0.257(7) Uani 1 1 d G U . . .
H22 H 1.0095 0.3549 0.6319 0.308 Uiso 1 1 calc R . . . .
C23 C 1.0241(2) 0.4019(4) 0.6023(3) 0.264(8) Uani 1 1 d G U . . .
H23A H 1.0417 0.4108 0.6206 0.317 Uiso 1 1 calc R . . . .
H23B H 1.0377 0.3886 0.5833 0.317 Uiso 1 1 calc R . . . .
C24 C 1.0037(3) 0.4345(4) 0.5850(3) 0.269(7) Uani 1 1 d G U . . .
H24 H 1.0216 0.4512 0.5732 0.322 Uiso 1 1 calc R . . . .
C25 C 0.9827(3) 0.4554(3) 0.6151(4) 0.263(7) Uani 1 1 d G U . . .
H25A H 1.0000 0.4647 0.6336 0.316 Uiso 1 1 calc R . . . .
H25B H 0.9698 0.4764 0.6043 0.316 Uiso 1 1 calc R . . . .
N51 N 0.68680(9) 0.47981(9) 0.47973(9) 0.0421(7) Uani 1 1 d . . . . .
C52 C 0.67696(11) 0.48777(10) 0.51490(10) 0.0395(8) Uani 1 1 d . . . . .
N53 N 0.70463(9) 0.50692(9) 0.53059(9) 0.0422(7) Uani 1 1 d . . . . .
C54 C 0.73452(11) 0.51310(10) 0.50646(10) 0.0388(8) Uani 1 1 d . . . . .
H54 H 0.7387 0.5397 0.5024 0.047 Uiso 1 1 calc R . . . .
N55 N 0.76828(9) 0.49432(8) 0.51612(8) 0.0383(7) Uani 1 1 d . . . . .
C56 C 0.77720(10) 0.46815(9) 0.49122(9) 0.0348(7) Uani 1 1 d . . . . .
N57 N 0.75027(9) 0.46587(9) 0.46608(8) 0.0370(7) Uani 1 1 d . . . . .
C58 C 0.72261(11) 0.49387(10) 0.47104(10) 0.0400(8) Uani 1 1 d . . . . .
H58 H 0.7218 0.5111 0.4500 0.048 Uiso 1 1 calc R . . . .
O59 O 0.64786(8) 0.48006(8) 0.52895(8) 0.0447(6) Uani 1 1 d . . . . .
O60 O 0.80547(7) 0.45024(7) 0.49122(7) 0.0392(6) Uani 1 1 d . . . . .
C61 C 0.70421(11) 0.51645(10) 0.56896(10) 0.0386(8) Uani 1 1 d . . . . .
H61A H 0.7142 0.5413 0.5718 0.046 Uiso 1 1 calc R . . . .
H61B H 0.6787 0.5169 0.5775 0.046 Uiso 1 1 calc R . . . .
C62 C 0.79372(11) 0.50708(10) 0.54285(10) 0.0371(8) Uani 1 1 d . . . . .
H62A H 0.7911 0.5338 0.5452 0.045 Uiso 1 1 calc R . . . .
H62B H 0.8187 0.5021 0.5340 0.045 Uiso 1 1 calc R . . . .
N63 N 0.72468(9) 0.49188(9) 0.59177(8) 0.0377(7) Uani 1 1 d . . . . .
C64 C 0.70733(10) 0.46653(9) 0.61319(10) 0.0354(7) Uani 1 1 d . . . . .
N65 N 0.73259(9) 0.45262(8) 0.63653(8) 0.0366(6) Uani 1 1 d . . . . .
C66 C 0.76693(10) 0.47163(9) 0.63546(9) 0.0352(7) Uani 1 1 d . . . . .
H66 H 0.7727 0.4838 0.6591 0.042 Uiso 1 1 calc R . . . .
N67 N 0.79717(8) 0.44987(8) 0.62193(8) 0.0344(6) Uani 1 1 d . . . . .
C68 C 0.80997(9) 0.46132(9) 0.58895(9) 0.0320(7) Uani 1 1 d . . . . .
N69 N 0.78945(8) 0.49079(8) 0.57840(8) 0.0352(6) Uani 1 1 d . . . . .
C70 C 0.76114(10) 0.49941(10) 0.60424(9) 0.0361(7) Uani 1 1 d . . . . .
H70 H 0.7634 0.5250 0.6132 0.043 Uiso 1 1 calc R . . . .
O71 O 0.67544(7) 0.45768(7) 0.61125(8) 0.0431(6) Uani 1 1 d . . . . .
O72 O 0.83610(7) 0.44895(7) 0.57300(7) 0.0386(6) Uani 1 1 d . . . . .
C73 C 0.72238(11) 0.42723(10) 0.66488(10) 0.0380(8) Uani 1 1 d . . . . .
H73A H 0.6956 0.4274 0.6675 0.046 Uiso 1 1 calc R . . . .
H73B H 0.7329 0.4355 0.6882 0.046 Uiso 1 1 calc R . . . .
C74 C 0.81654(10) 0.42262(9) 0.64336(10) 0.0351(7) Uani 1 1 d . . . . .
H74A H 0.8414 0.4198 0.6334 0.042 Uiso 1 1 calc R . . . .
H74B H 0.8189 0.4315 0.6687 0.042 Uiso 1 1 calc R . . . .
N75 N 0.73445(9) 0.39010(8) 0.65775(8) 0.0369(6) Uani 1 1 d . . . . .
C76 C 0.71024(11) 0.36221(11) 0.65486(9) 0.0382(8) Uani 1 1 d . . . . .
N77 N 0.72912(8) 0.33010(8) 0.65716(8) 0.0360(6) Uani 1 1 d . . . . .
C78 C 0.76728(10) 0.33557(10) 0.66318(9) 0.0357(7) Uani 1 1 d . . . . .
H78 H 0.7759 0.3220 0.6851 0.043 Uiso 1 1 calc R . . . .
N79 N 0.79055(8) 0.32884(8) 0.63187(8) 0.0322(6) Uani 1 1 d . . . . .
C80 C 0.81099(10) 0.35882(9) 0.62263(9) 0.0330(7) Uani 1 1 d . . . . .
N81 N 0.79919(8) 0.38756(8) 0.64393(8) 0.0348(6) Uani 1 1 d . . . . .
C82 C 0.77062(10) 0.37709(10) 0.66847(9) 0.0364(7) Uani 1 1 d . . . . .
H82 H 0.7765 0.3836 0.6942 0.044 Uiso 1 1 calc R . . . .
O83 O 0.67708(7) 0.36485(7) 0.65116(7) 0.0402(6) Uani 1 1 d D . . . .
O84 O 0.83556(7) 0.36009(7) 0.60048(7) 0.0372(5) Uani 1 1 d . . . . .
C85 C 0.71205(10) 0.29465(9) 0.65454(9) 0.0342(7) Uani 1 1 d . . . . .
H85A H 0.6859 0.2972 0.6603 0.041 Uiso 1 1 calc R . . . .
H85B H 0.7230 0.2783 0.6730 0.041 Uiso 1 1 calc R . . . .
C86 C 0.80317(9) 0.29251(10) 0.62179(10) 0.0352(7) Uani 1 1 d . . . . .
H86A H 0.8273 0.2946 0.6100 0.042 Uiso 1 1 calc R . . . .
H86B H 0.8062 0.2778 0.6441 0.042 Uiso 1 1 calc R . . . .
N87 N 0.71571(7) 0.27793(8) 0.61887(8) 0.0307(6) Uani 1 1 d . . . . .
C88 C 0.68619(9) 0.27302(9) 0.59696(9) 0.0304(7) Uani 1 1 d . . . . .
N89 N 0.69617(7) 0.25013(8) 0.56895(8) 0.0313(6) Uani 1 1 d . . . . .
C90 C 0.73285(9) 0.23656(9) 0.57323(9) 0.0307(7) Uani 1 1 d . . . . .
H90 H 0.7333 0.2094 0.5752 0.037 Uiso 1 1 calc R . . . .
N91 N 0.75824(8) 0.24942(8) 0.54619(8) 0.0344(6) Uani 1 1 d . . . . .
C92 C 0.78554(9) 0.27024(9) 0.56087(10) 0.0323(7) Uani 1 1 d . . . . .
N93 N 0.77847(8) 0.27382(8) 0.59741(8) 0.0337(6) Uani 1 1 d . . . . .
C94 C 0.74615(9) 0.25472(9) 0.60858(9) 0.0302(7) Uani 1 1 d . . . . .
H94 H 0.7516 0.2363 0.6278 0.036 Uiso 1 1 calc R . . . .
O95 O 0.65616(6) 0.28639(7) 0.60123(7) 0.0362(5) Uani 1 1 d . . . . .
O96 O 0.81147(7) 0.28263(7) 0.54463(7) 0.0403(6) Uani 1 1 d . . . . .
C97 C 0.67100(9) 0.23994(10) 0.54069(9) 0.0332(7) Uani 1 1 d . . . . .
H97A H 0.6459 0.2431 0.5500 0.040 Uiso 1 1 calc R . . . .
H97B H 0.6744 0.2138 0.5352 0.040 Uiso 1 1 calc R . . . .
C98 C 0.75914(10) 0.23609(10) 0.50929(10) 0.0349(7) Uani 1 1 d . . . . .
H98A H 0.7508 0.2105 0.5090 0.042 Uiso 1 1 calc R . . . .
H98B H 0.7846 0.2365 0.5005 0.042 Uiso 1 1 calc R . . . .
N99 N 0.67468(8) 0.26029(8) 0.50738(8) 0.0334(6) Uani 1 1 d . . . . .
C100 C 0.65331(9) 0.28985(9) 0.49895(9) 0.0288(6) Uani 1 1 d . . . . .
N101 N 0.66374(8) 0.30275(8) 0.46562(8) 0.0324(6) Uani 1 1 d . . . . .
C102 C 0.68880(9) 0.27799(9) 0.44745(9) 0.0323(7) Uani 1 1 d . . . . .
H102 H 0.6771 0.2658 0.4261 0.039 Uiso 1 1 calc R . . . .
N103 N 0.72333(8) 0.29324(8) 0.43809(9) 0.0368(7) Uani 1 1 d . . . . .
C104 C 0.75087(9) 0.28082(10) 0.45976(10) 0.0348(7) Uani 1 1 d . . . . .
N105 N 0.73673(8) 0.25715(8) 0.48461(9) 0.0349(6) Uani 1 1 d . . . . .
C106 C 0.69832(9) 0.25013(9) 0.47804(9) 0.0305(7) Uani 1 1 d . . . . .
H106 H 0.6940 0.2245 0.4700 0.037 Uiso 1 1 calc R . . . .
O107 O 0.62919(6) 0.30231(7) 0.51787(7) 0.0352(5) Uani 1 1 d . . . . .
O108 O 0.78339(7) 0.28903(8) 0.45703(8) 0.0421(6) Uani 1 1 d . . . . .
C109 C 0.64321(9) 0.33072(9) 0.44744(10) 0.0337(7) Uani 1 1 d . . . . .
H10A H 0.6203 0.3348 0.4610 0.040 Uiso 1 1 calc R . . . .
H10B H 0.6367 0.3220 0.4228 0.040 Uiso 1 1 calc R . . . .
C110 C 0.72959(10) 0.31808(10) 0.40836(10) 0.0364(7) Uani 1 1 d . . . . .
H11A H 0.7552 0.3159 0.4005 0.044 Uiso 1 1 calc R . . . .
H11B H 0.7140 0.3109 0.3876 0.044 Uiso 1 1 calc R . . . .
N111 N 0.66222(8) 0.36490(8) 0.44414(8) 0.0351(6) Uani 1 1 d . . . . .
C112 C 0.65163(10) 0.39560(10) 0.46165(9) 0.0337(7) Uani 1 1 d . . . . .
N113 N 0.67078(8) 0.42454(8) 0.44760(8) 0.0343(6) Uani 1 1 d . . . . .
C114 C 0.69564(10) 0.41343(9) 0.41886(9) 0.0317(7) Uani 1 1 d . . . . .
H114 H 0.6915 0.4274 0.3959 0.038 Uiso 1 1 calc R . . . .
N115 N 0.73342(8) 0.41360(8) 0.42942(8) 0.0343(6) Uani 1 1 d . . . . .
C116 C 0.74963(10) 0.38014(10) 0.42433(9) 0.0353(7) Uani 1 1 d . . . . .
N117 N 0.72227(8) 0.35547(8) 0.41728(8) 0.0351(6) Uani 1 1 d . . . . .
C118 C 0.68722(9) 0.37252(9) 0.41405(9) 0.0317(7) Uani 1 1 d . . . . .
H118 H 0.6758 0.3674 0.3899 0.038 Uiso 1 1 calc R . . . .
O119 O 0.62796(7) 0.39802(8) 0.48551(7) 0.0411(6) Uani 1 1 d . . . . .
O120 O 0.78208(7) 0.37365(8) 0.42571(7) 0.0418(6) Uani 1 1 d . . . . .
C121 C 0.66243(11) 0.46253(10) 0.45488(10) 0.0394(8) Uani 1 1 d . . . . .
H12A H 0.6628 0.4761 0.4316 0.047 Uiso 1 1 calc R . . . .
H12B H 0.6374 0.4641 0.4648 0.047 Uiso 1 1 calc R . . . .
C122 C 0.75453(11) 0.44646(11) 0.43167(9) 0.0377(8) Uani 1 1 d . . . . .
H12C H 0.7473 0.4628 0.4115 0.045 Uiso 1 1 calc R . . . .
H12D H 0.7805 0.4403 0.4283 0.045 Uiso 1 1 calc R . . . .
P201 P 0.92749(5) 0.25997(5) 0.62215(3) 0.0726(4) Uani 1 1 d . U . . .
F202 F 0.89362(13) 0.26600(16) 0.64785(10) 0.1076(14) Uani 1 1 d . U . . .
F203 F 0.94862(15) 0.28986(14) 0.64519(12) 0.1123(15) Uani 1 1 d . U . . .
F204 F 0.96146(13) 0.25515(12) 0.59632(9) 0.0938(12) Uani 1 1 d . U . . .
F205 F 0.9083(2) 0.2288(2) 0.60106(16) 0.165(3) Uani 1 1 d . U . . .
F206 F 0.94399(17) 0.23266(15) 0.65061(13) 0.1208(17) Uani 1 1 d . U . . .
F207 F 0.9129(2) 0.2874(2) 0.59546(16) 0.173(3) Uani 1 1 d . U . . .
P211 P 0.79004(3) 0.20996(3) 0.70996(3) 0.0360(4) Uani 1 3 d S T P . .
F212 F 0.77295(8) 0.24794(7) 0.69818(8) 0.0574(7) Uani 1 1 d . . . . .
F213 F 0.82782(7) 0.22160(9) 0.69293(9) 0.0637(7) Uani 1 1 d . . . . .
P221 P 0.70331(19) 0.37991(19) 0.77003(14) 0.123(3) Uani 0.3333 1 d . U . . .
F222 F 0.6969(3) 0.4059(3) 0.8053(2) 0.186(6) Uani 0.3333 1 d G U . . .
F223 F 0.7423(2) 0.3673(4) 0.7865(2) 0.173(6) Uani 0.3333 1 d DG U . . .
F224 F 0.7096(3) 0.3539(3) 0.7349(2) 0.158(6) Uani 0.3333 1 d G U . . .
F225 F 0.6642(2) 0.3925(4) 0.7536(3) 0.197(6) Uani 0.3333 1 d G U . . .
F226 F 0.6835(4) 0.3464(3) 0.7912(3) 0.175(6) Uani 0.3333 1 d G U . . .
F227 F 0.7230(4) 0.4134(3) 0.7488(3) 0.173(6) Uani 0.3333 1 d G U . . .
P231 P 0.59505(12) 0.21229(19) 0.44274(18) 0.153(4) Uani 0.3333 1 d . U . . .
F232 F 0.55565(17) 0.2110(2) 0.4632(3) 0.103(4) Uani 0.3333 1 d G U . . .
F233 F 0.5926(2) 0.16872(19) 0.4355(3) 0.185(9) Uani 0.3333 1 d G U . . .
F234 F 0.6343(2) 0.2135(3) 0.4225(4) 0.219(11) Uani 0.3333 1 d G U . . .
F235 F 0.5973(3) 0.2558(2) 0.4502(3) 0.204(11) Uani 0.3333 1 d G U . . .
F236 F 0.6152(3) 0.2047(4) 0.4814(3) 0.238(12) Uani 0.3333 1 d G U . . .
F237 F 0.5747(3) 0.2199(3) 0.4042(2) 0.194(10) Uani 0.3333 1 d G U . . .
N301 N 0.83999(13) 0.19873(13) 0.53297(13) 0.0666(11) Uani 1 1 d . . . . .
C302 C 0.83746(13) 0.19527(14) 0.56387(14) 0.0559(11) Uani 1 1 d . . . . .
C303 C 0.8324(2) 0.1925(3) 0.60181(18) 0.092(2) Uani 1 1 d . . . . .
H30A H 0.8561 0.1921 0.6139 0.139 Uiso 1 1 calc GR . . . .
H30B H 0.8192 0.1701 0.6074 0.139 Uiso 1 1 calc GR . . . .
H30C H 0.8184 0.2135 0.6104 0.139 Uiso 1 1 calc GR . . . .
O401 O 0.6530(4) 0.2909(3) 0.3659(3) 0.109(4) Uani 0.5 1 d . . . . .
H40A H 0.6717 0.2775 0.3605 0.164 Uiso 0.5 1 d DG . . . .
H40B H 0.6560 0.3106 0.3532 0.164 Uiso 0.5 1 d DG . . . .

loop_
_atom_site_aniso_label
_atom_site_aniso_U_11
_atom_site_aniso_U_22
_atom_site_aniso_U_33
_atom_site_aniso_U_23
_atom_site_aniso_U_13
_atom_site_aniso_U_12
C1 0.132(7) 0.115(7) 0.227(10) -0.053(7) 0.095(7) -0.024(5)
C2 0.080(4) 0.085(4) 0.161(6) -0.041(4) 0.039(4) -0.025(3)
C3 0.078(5) 0.155(8) 0.173(6) -0.034(5) 0.038(4) -0.001(5)
C4 0.078(3) 0.080(3) 0.105(4) -0.041(3) 0.042(3) -0.035(3)
N5 0.055(2) 0.060(2) 0.059(2) 0.0015(18) 0.0026(18) -0.0184(18)
C6 0.069(3) 0.054(2) 0.041(2) 0.0058(18) -0.0127(19) -0.028(2)
C7 0.061(3) 0.045(2) 0.050(2) 0.0065(18) 0.0009(19) -0.0079(19)
C8 0.075(3) 0.053(3) 0.063(3) 0.011(2) 0.001(2) -0.008(2)
C9 0.080(3) 0.053(3) 0.064(3) -0.003(2) -0.014(3) 0.002(2)
C10 0.076(3) 0.064(3) 0.055(3) 0.009(2) -0.009(2) -0.016(3)
C11 0.075(3) 0.041(2) 0.054(2) -0.0004(18) -0.018(2) -0.003(2)
N12 0.057(2) 0.0480(19) 0.0383(17) -0.0097(14) 0.0065(15) 0.0088(15)
C13 0.072(4) 0.140(7) 0.140(7) -0.066(6) 0.032(4) 0.010(4)
C14 0.086(5) 0.201(9) 0.113(6) -0.008(6) 0.037(5) -0.013(6)
C15 0.181(10) 0.199(11) 0.124(8) -0.025(8) -0.009(7) -0.056(9)
C16 0.176(10) 0.260(12) 0.165(9) -0.074(9) 0.030(8) -0.072(9)
C17 0.194(12) 0.323(15) 0.186(11) -0.103(11) 0.037(9) -0.060(12)
C18 0.201(13) 0.328(16) 0.204(13) -0.031(13) -0.039(11) -0.049(12)
C19 0.152(10) 0.279(14) 0.279(14) -0.050(12) -0.019(10) -0.092(10)
C20 0.192(12) 0.346(16) 0.210(12) -0.084(12) -0.009(10) -0.068(11)
C21 0.162(12) 0.357(17) 0.176(12) -0.059(12) -0.003(10) -0.011(12)
C22 0.203(12) 0.356(16) 0.211(13) -0.036(12) -0.009(10) -0.044(12)
C23 0.207(14) 0.343(18) 0.243(15) -0.027(14) 0.000(12) -0.020(13)
C24 0.204(12) 0.321(16) 0.282(14) -0.044(13) -0.006(11) -0.061(12)
C25 0.200(13) 0.324(16) 0.266(15) -0.085(13) -0.031(12) -0.087(12)
N51 0.0463(17) 0.0418(17) 0.0381(16) -0.0038(13) -0.0042(13) -0.0020(14)
C52 0.047(2) 0.0331(17) 0.0381(18) -0.0052(14) -0.0056(15) 0.0001(15)
N53 0.0492(18) 0.0386(16) 0.0387(16) -0.0068(13) -0.0043(14) -0.0053(14)
C54 0.053(2) 0.0300(16) 0.0333(17) 0.0020(13) -0.0039(15) -0.0039(15)
N55 0.0527(18) 0.0323(15) 0.0300(14) -0.0016(11) -0.0053(13) -0.0031(13)
C56 0.048(2) 0.0306(16) 0.0262(15) 0.0055(12) 0.0009(13) -0.0079(14)
N57 0.0460(17) 0.0405(16) 0.0245(13) -0.0010(11) -0.0026(12) -0.0005(13)
C58 0.050(2) 0.0364(18) 0.0337(17) 0.0040(14) -0.0035(15) -0.0027(15)
O59 0.0421(14) 0.0472(15) 0.0448(15) -0.0056(12) -0.0008(11) -0.0033(11)
O60 0.0450(14) 0.0407(13) 0.0320(12) -0.0026(10) -0.0019(10) -0.0022(11)
C61 0.051(2) 0.0300(16) 0.0350(17) -0.0049(13) -0.0043(15) 0.0032(14)
C62 0.0446(19) 0.0321(17) 0.0347(17) -0.0014(13) -0.0023(14) -0.0110(14)
N63 0.0401(16) 0.0367(15) 0.0363(15) 0.0001(12) -0.0001(12) -0.0037(12)
C64 0.0430(19) 0.0294(16) 0.0339(17) -0.0070(13) 0.0047(14) 0.0010(13)
N65 0.0410(16) 0.0341(15) 0.0345(15) -0.0007(12) 0.0028(12) 0.0008(12)
C66 0.0447(19) 0.0304(16) 0.0305(16) -0.0085(13) 0.0028(14) 0.0003(14)
N67 0.0393(15) 0.0353(14) 0.0285(13) -0.0041(11) -0.0005(11) 0.0037(12)
C68 0.0372(17) 0.0313(16) 0.0276(15) -0.0078(12) -0.0043(13) -0.0065(13)
N69 0.0403(16) 0.0348(14) 0.0306(14) -0.0009(11) -0.0007(12) -0.0063(12)
C70 0.047(2) 0.0311(16) 0.0299(16) -0.0087(13) -0.0046(14) -0.0019(14)
O71 0.0419(14) 0.0395(14) 0.0479(15) -0.0026(11) 0.0045(11) 0.0017(11)
O72 0.0396(13) 0.0418(13) 0.0343(12) -0.0061(10) 0.0014(10) -0.0059(11)
C73 0.047(2) 0.0322(17) 0.0349(17) -0.0031(14) 0.0081(15) 0.0039(15)
C74 0.0380(17) 0.0309(16) 0.0363(17) -0.0038(13) -0.0050(14) -0.0007(13)
N75 0.0407(16) 0.0338(15) 0.0363(15) -0.0020(12) 0.0014(12) 0.0023(12)
C76 0.045(2) 0.0427(19) 0.0272(16) -0.0028(14) 0.0025(14) 0.0054(15)
N77 0.0397(16) 0.0330(15) 0.0354(15) 0.0007(12) -0.0028(12) 0.0030(12)
C78 0.0386(18) 0.0390(18) 0.0294(16) 0.0005(13) -0.0024(13) 0.0035(14)
N79 0.0325(14) 0.0319(14) 0.0323(14) -0.0006(11) -0.0011(11) 0.0007(11)
C80 0.0368(17) 0.0361(17) 0.0261(15) -0.0023(12) -0.0052(13) 0.0040(13)
N81 0.0386(15) 0.0346(15) 0.0313(14) -0.0057(11) -0.0008(11) 0.0012(12)
C82 0.0409(18) 0.0409(19) 0.0273(15) -0.0015(13) -0.0034(13) -0.0008(15)
O83 0.0359(13) 0.0424(14) 0.0422(14) 0.0011(11) 0.0032(10) 0.0050(10)
O84 0.0384(13) 0.0384(13) 0.0348(12) -0.0014(10) -0.0016(10) -0.0004(10)
C85 0.0373(17) 0.0329(16) 0.0324(16) 0.0044(13) 0.0024(13) 0.0012(13)
C86 0.0302(16) 0.0368(17) 0.0386(18) 0.0007(14) -0.0028(13) 0.0019(13)
N87 0.0269(13) 0.0315(13) 0.0336(14) 0.0035(11) 0.0045(10) 0.0038(10)
C88 0.0305(16) 0.0302(15) 0.0306(15) 0.0081(12) 0.0046(12) -0.0003(12)
N89 0.0280(13) 0.0346(14) 0.0313(14) 0.0038(11) 0.0019(11) 0.0020(11)
C90 0.0302(16) 0.0281(15) 0.0338(16) 0.0078(12) -0.0001(13) 0.0040(12)
N91 0.0290(13) 0.0400(15) 0.0341(15) 0.0006(12) 0.0032(11) 0.0012(11)
C92 0.0287(15) 0.0294(15) 0.0388(17) 0.0005(13) 0.0024(13) 0.0072(12)
N93 0.0309(14) 0.0323(14) 0.0380(15) -0.0013(11) 0.0022(11) 0.0002(11)
C94 0.0273(15) 0.0286(15) 0.0346(16) 0.0057(12) -0.0004(12) 0.0031(12)
O95 0.0279(11) 0.0444(13) 0.0363(12) 0.0049(10) 0.0076(9) 0.0041(10)
O96 0.0322(12) 0.0439(14) 0.0448(14) -0.0027(11) 0.0097(11) -0.0012(10)
C97 0.0301(15) 0.0356(17) 0.0340(17) 0.0089(13) 0.0001(13) -0.0068(13)
C98 0.0359(17) 0.0328(16) 0.0362(17) -0.0008(13) 0.0038(14) 0.0078(13)
N99 0.0348(14) 0.0342(14) 0.0313(14) 0.0053(11) 0.0043(11) 0.0021(11)
C100 0.0280(15) 0.0298(15) 0.0285(15) 0.0050(12) 0.0001(12) -0.0036(12)
N101 0.0298(13) 0.0365(14) 0.0310(14) 0.0034(11) 0.0069(11) 0.0063(11)
C102 0.0345(17) 0.0336(16) 0.0289(15) 0.0009(13) 0.0051(13) 0.0053(13)
N103 0.0316(14) 0.0401(16) 0.0387(15) 0.0085(12) 0.0093(12) 0.0039(12)
C104 0.0313(16) 0.0353(17) 0.0378(17) -0.0001(14) 0.0114(13) 0.0041(13)
N105 0.0275(14) 0.0338(14) 0.0433(16) 0.0055(12) 0.0015(12) 0.0029(11)
C106 0.0300(16) 0.0300(15) 0.0316(16) 0.0009(12) 0.0023(12) -0.0009(12)
O107 0.0281(11) 0.0417(13) 0.0357(12) 0.0057(10) 0.0050(9) 0.0014(10)
O108 0.0302(12) 0.0468(15) 0.0494(15) 0.0069(12) 0.0093(11) 0.0036(10)
C109 0.0330(16) 0.0333(16) 0.0348(17) 0.0050(13) -0.0009(13) 0.0009(13)
C110 0.0388(18) 0.0381(18) 0.0321(16) 0.0046(14) 0.0116(14) 0.0032(14)
N111 0.0409(16) 0.0352(15) 0.0292(13) 0.0051(11) 0.0052(12) 0.0025(12)
C112 0.0374(17) 0.0354(17) 0.0282(15) 0.0028(13) -0.0044(13) 0.0044(13)
N113 0.0378(15) 0.0375(15) 0.0276(13) -0.0005(11) 0.0005(11) 0.0023(12)
C114 0.0398(17) 0.0329(16) 0.0225(14) 0.0013(12) -0.0028(12) 0.0027(13)
N115 0.0366(15) 0.0388(15) 0.0276(13) -0.0010(11) -0.0040(11) -0.0008(12)
C116 0.0431(19) 0.0413(18) 0.0214(14) 0.0038(13) 0.0050(13) 0.0001(14)
N117 0.0405(15) 0.0372(15) 0.0277(13) 0.0038(11) 0.0023(11) 0.0036(12)
C118 0.0373(17) 0.0330(16) 0.0247(14) 0.0042(12) 0.0003(12) -0.0010(13)
O119 0.0400(13) 0.0516(15) 0.0319(12) -0.0011(11) 0.0047(10) 0.0087(11)
O120 0.0356(13) 0.0496(15) 0.0401(13) -0.0009(11) 0.0054(10) 0.0033(11)
C121 0.046(2) 0.0345(17) 0.0379(18) -0.0034(14) -0.0092(15) 0.0068(15)
C122 0.0455(19) 0.0452(19) 0.0224(15) -0.0033(13) 0.0026(13) -0.0088(15)
P201 0.0886(10) 0.0967(11) 0.0324(6) -0.0107(6) 0.0010(6) 0.0163(8)
F202 0.097(3) 0.168(4) 0.0579(19) -0.031(2) -0.0042(18) 0.016(3)
F203 0.133(4) 0.118(3) 0.086(3) -0.033(2) 0.024(2) -0.008(3)
F204 0.126(3) 0.103(3) 0.0522(17) -0.0064(17) 0.0267(18) 0.012(2)
F205 0.180(5) 0.223(6) 0.093(3) -0.073(4) 0.043(3) -0.047(4)
F206 0.153(4) 0.126(3) 0.084(3) 0.021(2) 0.034(3) 0.050(3)
F207 0.187(6) 0.241(7) 0.090(3) 0.047(4) -0.003(3) 0.085(5)
P211 0.0360(4) 0.0360(4) 0.0360(4) 0.0070(4) -0.0070(4) -0.0070(4)
F212 0.0563(14) 0.0513(14) 0.0647(16) 0.0222(12) -0.0082(12) 0.0001(11)
F213 0.0455(14) 0.0717(18) 0.0741(18) 0.0051(14) 0.0049(13) -0.0099(12)
P221 0.135(5) 0.166(6) 0.069(3) -0.008(3) 0.011(3) -0.096(5)
F222 0.234(15) 0.189(12) 0.136(9) -0.031(8) 0.010(9) -0.076(10)
F223 0.176(9) 0.231(13) 0.111(10) -0.006(9) -0.012(7) -0.077(8)
F224 0.166(12) 0.216(12) 0.091(7) -0.024(7) 0.012(7) -0.057(9)
F225 0.197(10) 0.223(14) 0.170(13) -0.068(10) -0.016(8) -0.051(9)
F226 0.196(13) 0.183(10) 0.146(11) -0.034(8) 0.060(9) -0.076(9)
F227 0.193(12) 0.218(11) 0.109(9) 0.014(8) -0.019(8) -0.091(9)
P231 0.082(3) 0.206(7) 0.171(6) -0.158(6) 0.067(4) -0.086(4)
F232 0.076(7) 0.123(10) 0.110(9) -0.040(8) 0.026(6) -0.003(6)
F233 0.095(10) 0.26(2) 0.199(17) -0.138(17) 0.031(11) -0.022(12)
F234 0.098(11) 0.27(2) 0.29(2) -0.11(2) 0.069(14) -0.095(14)
F235 0.144(11) 0.243(17) 0.226(16) -0.196(15) 0.136(12) -0.155(12)
F236 0.108(12) 0.40(3) 0.210(19) -0.18(2) -0.034(13) -0.058(17)
F237 0.206(19) 0.188(18) 0.186(18) -0.104(15) 0.049(15) -0.086(16)
N301 0.064(3) 0.074(3) 0.062(3) 0.012(2) 0.018(2) -0.001(2)
C302 0.048(2) 0.058(3) 0.061(3) 0.001(2) 0.011(2) 0.002(2)
C303 0.088(4) 0.124(6) 0.065(4) 0.017(4) 0.003(3) 0.028(4)
O401 0.164(11) 0.106(8) 0.058(5) 0.019(5) -0.034(6) 0.014(7)

loop_
_atom_type_symbol
_atom_type_description
_atom_type_scat_dispersion_real
_atom_type_scat_dispersion_imag
_atom_type_scat_source
C C 0.0181 0.0091 'International Tables Vol C Tables 4.2.6.8 and 6.1.1.4'
H H 0.0000 0.0000 'International Tables Vol C Tables 4.2.6.8 and 6.1.1.4'
F F 0.0727 0.0534 'International Tables Vol C Tables 4.2.6.8 and 6.1.1.4'
N N 0.0311 0.0180 'International Tables Vol C Tables 4.2.6.8 and 6.1.1.4'
O O 0.0492 0.0322 'International Tables Vol C Tables 4.2.6.8 and 6.1.1.4'
P P 0.2955 0.4335 'International Tables Vol C Tables 4.2.6.8 and 6.1.1.4'

loop_
_geom_angle_atom_site_label_1
_geom_angle_atom_site_label_2
_geom_angle_atom_site_label_3
_geom_angle
_geom_angle_site_symmetry_1
_geom_angle_site_symmetry_3
_geom_angle_publ_flag
H1A C1 H1B 109.5 . . ?
H1A C1 H1C 109.5 . . ?
H1B C1 H1C 109.5 . . ?
C2 C1 H1A 109.5 . . ?
C2 C1 H1B 109.5 . . ?
C2 C1 H1C 109.5 . . ?
C1 C2 H2 111.1 . . ?
C3 C2 C1 103.2(9) . . ?
C3 C2 H2 111.1 . . ?
C3 C2 C4 109.0(7) . . ?
C4 C2 C1 111.3(8) . . ?
C4 C2 H2 111.1 . . ?
C2 C3 H3A 109.5 . . ?
C2 C3 H3B 109.5 . . ?
C2 C3 H3C 109.5 . . ?
H3A C3 H3B 109.5 . . ?
H3A C3 H3C 109.5 . . ?
H3B C3 H3C 109.5 . . ?
C2 C4 H4A 109.3 . . ?
C2 C4 H4B 109.3 . . ?
H4A C4 H4B 107.9 . . ?
N5 C4 C2 111.8(5) . . ?
N5 C4 H4A 109.3 . . ?
N5 C4 H4B 109.3 . . ?
C4 N5 H5A 108.5 . . ?
C4 N5 H5B 108.5 . . ?
C4 N5 C6 114.9(4) . . ?
H5A N5 H5B 107.5 . . ?
C6 N5 H5A 108.5 . . ?
C6 N5 H5B 108.5 . . ?
N5 C6 H6A 109.7 . . ?
N5 C6 H6B 109.7 . . ?
H6A C6 H6B 108.2 . . ?
C7 C6 N5 109.8(3) . . ?
C7 C6 H6A 109.7 . . ?
C7 C6 H6B 109.7 . . ?
C6 C7 H7A 109.6 . . ?
C6 C7 H7B 109.6 . . ?
H7A C7 H7B 108.1 . . ?
C8 C7 C6 110.3(4) . . ?
C8 C7 H7A 109.6 . . ?
C8 C7 H7B 109.6 . . ?
C7 C8 H8A 108.9 . . ?
C7 C8 H8B 108.9 . . ?
C7 C8 C9 113.5(4) . . ?
H8A C8 H8B 107.7 . . ?
C9 C8 H8A 108.9 . . ?
C9 C8 H8B 108.9 . . ?
C8 C9 H9A 109.5 . . ?
C8 C9 H9B 109.5 . . ?
H9A C9 H9B 108.1 . . ?
C10 C9 C8 110.7(5) . . ?
C10 C9 H9A 109.5 . . ?
C10 C9 H9B 109.5 . . ?
C9 C10 H10C 110.1 . . ?
C9 C10 H10D 110.1 . . ?
H10C C10 H10D 108.4 . . ?
C11 C10 C9 108.1(5) . . ?
C11 C10 H10C 110.1 . . ?
C11 C10 H10D 110.1 . . ?
C10 C11 H11C 110.1 . . ?
C10 C11 H11D 110.1 . . ?
H11C C11 H11D 108.4 . . ?
N12 C11 C10 108.2(4) . . ?
N12 C11 H11C 110.1 . . ?
N12 C11 H11D 110.1 . . ?
C11 N12 H12E 109.3 . . ?
C11 N12 H12F 109.3 . . ?
C11 N12 C13 111.5(4) . . ?
H12E N12 H12F 108.0 . . ?
C13 N12 H12E 109.3 . . ?
C13 N12 H12F 109.3 . . ?
N12 C13 H13A 108.6 . . ?
N12 C13 H13B 108.6 . . ?
H13A C13 H13B 107.6 . . ?
C14 C13 N12 114.7(7) . . ?
C14 C13 H13A 108.6 . . ?
C14 C13 H13B 108.6 . . ?
C13 C14 H14A 111.1 . . ?
C13 C14 H14B 111.1 . . ?
C13 C14 C15 103.4(10) . . ?
H14A C14 H14B 109.0 . . ?
C15 C14 H14A 111.1 . . ?
C15 C14 H14B 111.1 . . ?
C14 C15 H15A 106.7 . . ?
C14 C15 H15B 106.7 . . ?
C14 C15 C16 122.6(11) . . ?
H15A C15 H15B 106.6 . . ?
C16 C15 H15A 106.7 . . ?
C16 C15 H15B 106.7 . . ?
C17 C16 C15 100.6(7) . . ?
C17 C16 C18 109.4 . . ?
C17 C16 C19 109.3 . . ?
C18 C16 C15 110.8(9) . . ?
C19 C16 C15 117.1(7) . . ?
C19 C16 C18 109.2 . . ?
C16 C17 H17A 109.7 . . ?
C16 C17 H17B 109.7 . . ?
C16 C17 C20 109.8 . . ?
H17A C17 H17B 108.2 . . ?
C20 C17 H17A 109.7 . . ?
C20 C17 H17B 109.7 . . ?
C16 C18 H18A 109.7 . . ?
C16 C18 H18B 109.7 . . ?
H18A C18 H18B 108.2 . . ?
C22 C18 C16 109.7 . . ?
C22 C18 H18A 109.7 . . ?
C22 C18 H18B 109.7 . . ?
C16 C19 H19A 109.7 . . ?
C16 C19 H19B 109.7 . . ?
H19A C19 H19B 108.2 . . ?
C24 C19 C16 109.9 . . ?
C24 C19 H19A 109.7 . . ?
C24 C19 H19B 109.7 . . ?
C17 C20 H20 109.6 . . ?
C17 C20 C21 109.4 . . ?
C21 C20 H20 109.6 . . ?
C25 C20 C17 109.4 . . ?
C25 C20 H20 109.6 . . ?
C25 C20 C21 109.4 . . ?
C20 C21 H21A 109.7 . . ?
C20 C21 H21B 109.7 . . ?
H21A C21 H21B 108.2 . . ?
C22 C21 C20 109.7 . . ?
C22 C21 H21A 109.7 . . ?
C22 C21 H21B 109.7 . . ?
C18 C22 C21 109.4 . . ?
C18 C22 H22 109.6 . . ?
C18 C22 C23 109.2 . . ?
C21 C22 H22 109.6 . . ?
C21 C22 C23 109.3 . . ?
C23 C22 H22 109.6 . . ?
C22 C23 H23A 109.7 . . ?
C22 C23 H23B 109.7 . . ?
H23A C23 H23B 108.2 . . ?
C24 C23 C22 109.8 . . ?
C24 C23 H23A 109.7 . . ?
C24 C23 H23B 109.7 . . ?
C19 C24 C23 109.3 . . ?
C19 C24 H24 109.6 . . ?
C19 C24 C25 109.4 . . ?
C23 C24 H24 109.6 . . ?
C23 C24 C25 109.4 . . ?
C25 C24 H24 109.6 . . ?
C20 C25 C24 109.6 . . ?
C20 C25 H25A 109.7 . . ?
C20 C25 H25B 109.7 . . ?
C24 C25 H25A 109.7 . . ?
C24 C25 H25B 109.7 . . ?
H25A C25 H25B 108.2 . . ?
C52 N51 C58 111.7(3) . . ?
C52 N51 C121 122.1(3) . . ?
C121 N51 C58 126.0(3) . . ?
N53 C52 N51 108.1(3) . . ?
O59 C52 N51 125.4(4) . . ?
O59 C52 N53 126.4(4) . . ?
C52 N53 C54 113.1(3) . . ?
C52 N53 C61 121.8(3) . . ?
C54 N53 C61 124.9(3) . . ?
N53 C54 H54 111.5 . . ?
N53 C54 N55 115.2(3) . . ?
N53 C54 C58 103.4(3) . . ?
N55 C54 H54 111.5 . . ?
N55 C54 C58 103.2(3) . . ?
C58 C54 H54 111.5 . . ?
C56 N55 C54 111.9(3) . . ?
C56 N55 C62 122.1(3) . . ?
C62 N55 C54 124.3(3) . . ?
N57 C56 N55 108.9(3) . . ?
O60 C56 N55 125.4(3) . . ?
O60 C56 N57 125.7(3) . . ?
C56 N57 C58 112.3(3) . . ?
C56 N57 C122 122.8(3) . . ?
C58 N57 C122 121.9(3) . . ?
N51 C58 C54 103.6(3) . . ?
N51 C58 N57 114.1(3) . . ?
N51 C58 H58 111.7 . . ?
C54 C58 H58 111.7 . . ?
N57 C58 C54 103.3(3) . . ?
N57 C58 H58 111.7 . . ?
N53 C61 H61A 108.7 . . ?
N53 C61 H61B 108.7 . . ?
H61A C61 H61B 107.6 . . ?
N63 C61 N53 114.0(3) . . ?
N63 C61 H61A 108.7 . . ?
N63 C61 H61B 108.7 . . ?
N55 C62 H62A 108.7 . . ?
N55 C62 H62B 108.7 . . ?
N55 C62 N69 114.4(3) . . ?
H62A C62 H62B 107.6 . . ?
N69 C62 H62A 108.7 . . ?
N69 C62 H62B 108.7 . . ?
C64 N63 C61 120.9(3) . . ?
C64 N63 C70 112.2(3) . . ?
C70 N63 C61 123.2(3) . . ?
N65 C64 N63 107.4(3) . . ?
O71 C64 N63 126.4(4) . . ?
O71 C64 N65 126.3(3) . . ?
C64 N65 C66 113.4(3) . . ?
C64 N65 C73 121.2(3) . . ?
C66 N65 C73 123.9(3) . . ?
N65 C66 H66 112.3 . . ?
N65 C66 N67 114.3(3) . . ?
N65 C66 C70 102.7(3) . . ?
N67 C66 H66 112.3 . . ?
N67 C66 C70 102.3(3) . . ?
C70 C66 H66 112.3 . . ?
C66 N67 C74 124.4(3) . . ?
C68 N67 C66 113.3(3) . . ?
C68 N67 C74 121.5(3) . . ?
N67 C68 N69 107.7(3) . . ?
O72 C68 N67 125.8(3) . . ?
O72 C68 N69 126.4(3) . . ?
C68 N69 C62 121.4(3) . . ?
C68 N69 C70 112.5(3) . . ?
C70 N69 C62 125.6(3) . . ?
N63 C70 C66 103.7(3) . . ?
N63 C70 N69 114.7(3) . . ?
N63 C70 H70 111.3 . . ?
C66 C70 H70 111.3 . . ?
N69 C70 C66 104.1(3) . . ?
N69 C70 H70 111.3 . . ?
N65 C73 H73A 108.9 . . ?
N65 C73 H73B 108.9 . . ?
N65 C73 N75 113.3(3) . . ?
H73A C73 H73B 107.7 . . ?
N75 C73 H73A 108.9 . . ?
N75 C73 H73B 108.9 . . ?
N67 C74 H74A 108.8 . . ?
N67 C74 H74B 108.8 . . ?
H74A C74 H74B 107.7 . . ?
N81 C74 N67 114.0(3) . . ?
N81 C74 H74A 108.8 . . ?
N81 C74 H74B 108.8 . . ?
C73 N75 C82 122.2(3) . . ?
C76 N75 C73 121.3(3) . . ?
C76 N75 C82 111.6(3) . . ?
N75 C76 N77 108.2(3) . . ?
O83 C76 N75 126.6(3) . . ?
O83 C76 N77 125.2(4) . . ?
C76 N77 C78 112.6(3) . . ?
C76 N77 C85 123.4(3) . . ?
C78 N77 C85 124.0(3) . . ?
N77 C78 H78 111.5 . . ?
N77 C78 N79 115.4(3) . . ?
N77 C78 C82 103.6(3) . . ?
N79 C78 H78 111.5 . . ?
N79 C78 C82 102.8(3) . . ?
C82 C78 H78 111.5 . . ?
C78 N79 C86 122.8(3) . . ?
C80 N79 C78 112.3(3) . . ?
C80 N79 C86 119.7(3) . . ?
N79 C80 N81 107.5(3) . . ?
O84 C80 N79 126.9(3) . . ?
O84 C80 N81 125.6(3) . . ?
C80 N81 C74 122.5(3) . . ?
C80 N81 C82 112.3(3) . . ?
C82 N81 C74 125.0(3) . . ?
N75 C82 C78 102.5(3) . . ?
N75 C82 H82 111.9 . . ?
C78 C82 H82 111.9 . . ?
N81 C82 N75 114.0(3) . . ?
N81 C82 C78 104.1(3) . . ?
N81 C82 H82 111.9 . . ?
N77 C85 H85A 108.9 . . ?
N77 C85 H85B 108.9 . . ?
N77 C85 N87 113.6(3) . . ?
H85A C85 H85B 107.7 . . ?
N87 C85 H85A 108.9 . . ?
N87 C85 H85B 108.9 . . ?
N79 C86 H86A 109.0 . . ?
N79 C86 H86B 109.0 . . ?
H86A C86 H86B 107.8 . . ?
N93 C86 N79 113.0(3) . . ?
N93 C86 H86A 109.0 . . ?
N93 C86 H86B 109.0 . . ?
C85 N87 C94 123.5(3) . . ?
C88 N87 C85 121.0(3) . . ?
C88 N87 C94 112.4(3) . . ?
N87 C88 N89 108.1(3) . . ?
O95 C88 N87 126.3(3) . . ?
O95 C88 N89 125.7(3) . . ?
C88 N89 C90 112.2(3) . . ?
C88 N89 C97 121.7(3) . . ?
C97 N89 C90 126.0(3) . . ?
N89 C90 H90 111.5 . . ?
N89 C90 C94 103.8(3) . . ?
N91 C90 N89 114.5(3) . . ?
N91 C90 H90 111.5 . . ?
N91 C90 C94 103.5(3) . . ?
C94 C90 H90 111.5 . . ?
C92 N91 C90 112.6(3) . . ?
C92 N91 C98 122.8(3) . . ?
C98 N91 C90 123.5(3) . . ?
N91 C92 N93 107.4(3) . . ?
O96 C92 N91 126.2(3) . . ?
O96 C92 N93 126.4(3) . . ?
C92 N93 C86 122.1(3) . . ?
C92 N93 C94 112.8(3) . . ?
C94 N93 C86 124.9(3) . . ?
N87 C94 C90 103.2(3) . . ?
N87 C94 H94 111.5 . . ?
C90 C94 H94 111.5 . . ?
N93 C94 N87 115.0(3) . . ?
N93 C94 C90 103.5(3) . . ?
N93 C94 H94 111.5 . . ?
N89 C97 H97A 108.6 . . ?
N89 C97 H97B 108.6 . . ?
N89 C97 N99 114.7(3) . . ?
H97A C97 H97B 107.6 . . ?
N99 C97 H97A 108.6 . . ?
N99 C97 H97B 108.6 . . ?
N91 C98 H98A 108.9 . . ?
N91 C98 H98B 108.9 . . ?
N91 C98 N105 113.2(3) . . ?
H98A C98 H98B 107.7 . . ?
N105 C98 H98A 108.9 . . ?
N105 C98 H98B 108.9 . . ?
C100 N99 C97 123.2(3) . . ?
C100 N99 C106 112.5(3) . . ?
C106 N99 C97 124.1(3) . . ?
N101 C100 N99 108.4(3) . . ?
O107 C100 N99 125.8(3) . . ?
O107 C100 N101 125.8(3) . . ?
C100 N101 C102 111.8(3) . . ?
C100 N101 C109 121.1(3) . . ?
C109 N101 C102 124.4(3) . . ?
N101 C102 H102 111.6 . . ?
N101 C102 C106 102.8(3) . . ?
N103 C102 N101 115.3(3) . . ?
N103 C102 H102 111.6 . . ?
N103 C102 C106 103.4(3) . . ?
C106 C102 H102 111.6 . . ?
C102 N103 C110 124.9(3) . . ?
C104 N103 C102 112.7(3) . . ?
C104 N103 C110 122.3(3) . . ?
N105 C104 N103 108.7(3) . . ?
O108 C104 N103 125.9(3) . . ?
O108 C104 N105 125.3(3) . . ?
C98 N105 C106 124.1(3) . . ?
C104 N105 C98 122.9(3) . . ?
C104 N105 C106 111.8(3) . . ?
N99 C106 C102 103.6(3) . . ?
N99 C106 N105 114.6(3) . . ?
N99 C106 H106 111.7 . . ?
C102 C106 H106 111.7 . . ?
N105 C106 C102 102.8(3) . . ?
N105 C106 H106 111.7 . . ?
N101 C109 H10A 108.7 . . ?
N101 C109 H10B 108.7 . . ?
N101 C109 N111 114.0(3) . . ?
H10A C109 H10B 107.6 . . ?
N111 C109 H10A 108.7 . . ?
N111 C109 H10B 108.7 . . ?
N103 C110 H11A 108.8 . . ?
N103 C110 H11B 108.8 . . ?
H11A C110 H11B 107.7 . . ?
N117 C110 N103 113.7(3) . . ?
N117 C110 H11A 108.8 . . ?
N117 C110 H11B 108.8 . . ?
C109 N111 C118 122.3(3) . . ?
C112 N111 C109 123.1(3) . . ?
C112 N111 C118 112.3(3) . . ?
N111 C112 N113 108.6(3) . . ?
O119 C112 N111 126.7(3) . . ?
O119 C112 N113 124.7(3) . . ?
C112 N113 C114 112.1(3) . . ?
C112 N113 C121 124.4(3) . . ?
C121 N113 C114 122.4(3) . . ?
N113 C114 H114 111.9 . . ?
N113 C114 C118 103.3(3) . . ?
N115 C114 N113 114.1(3) . . ?
N115 C114 H114 111.9 . . ?
N115 C114 C118 103.2(3) . . ?
C118 C114 H114 111.9 . . ?
C116 N115 C114 112.1(3) . . ?
C116 N115 C122 121.6(3) . . ?
C122 N115 C114 122.6(3) . . ?
N117 C116 N115 107.3(3) . . ?
O120 C116 N115 126.3(3) . . ?
O120 C116 N117 126.4(3) . . ?
C110 N117 C118 124.4(3) . . ?
C116 N117 C110 122.3(3) . . ?
C116 N117 C118 112.5(3) . . ?
N111 C118 C114 103.0(3) . . ?
N111 C118 H118 111.7 . . ?
C114 C118 H118 111.7 . . ?
N117 C118 N111 114.6(3) . . ?
N117 C118 C114 103.6(3) . . ?
N117 C118 H118 111.7 . . ?
N51 C121 N113 114.3(3) . . ?
N51 C121 H12A 108.7 . . ?
N51 C121 H12B 108.7 . . ?
N113 C121 H12A 108.7 . . ?
N113 C121 H12B 108.7 . . ?
H12A C121 H12B 107.6 . . ?
N57 C122 H12C 108.8 . . ?
N57 C122 H12D 108.8 . . ?
N115 C122 N57 113.7(3) . . ?
N115 C122 H12C 108.8 . . ?
N115 C122 H12D 108.8 . . ?
H12C C122 H12D 107.7 . . ?
F202 P201 F203 88.3(3) . . ?
F202 P201 F204 178.4(3) . . ?
F204 P201 F203 90.7(3) . . ?
F205 P201 F202 92.5(3) . . ?
F205 P201 F203 176.2(4) . . ?
F205 P201 F204 88.7(3) . . ?
F205 P201 F206 92.1(4) . . ?
F206 P201 F202 89.7(3) . . ?
F206 P201 F203 84.2(3) . . ?
F206 P201 F204 91.3(2) . . ?
F207 P201 F202 90.9(3) . . ?
F207 P201 F203 93.3(4) . . ?
F207 P201 F204 88.0(3) . . ?
F207 P201 F205 90.4(5) . . ?
F207 P201 F206 177.4(5) . . ?
F212 P211 F212 89.99(17) 7_665 10_646 ?
F212 P211 F212 89.99(17) . 10_646 ?
F212 P211 F212 89.99(17) . 7_665 ?
F213 P211 F212 90.09(15) . . ?
F213 P211 F212 179.9(3) 10_646 7_665 ?
F213 P211 F212 90.09(15) 7_665 7_665 ?
F213 P211 F212 90.08(16) 7_665 10_646 ?
F213 P211 F212 90.08(16) 10_646 . ?
F213 P211 F212 90.09(15) 10_646 10_646 ?
F213 P211 F212 179.9(3) 7_665 . ?
F213 P211 F212 90.09(16) . 7_665 ?
F213 P211 F212 179.9(3) . 10_646 ?
F213 P211 F213 89.84(18) 10_646 7_665 ?
F213 P211 F213 89.84(18) . 10_646 ?
F213 P211 F213 89.84(18) . 7_665 ?
F222 P221 F226 90.0 . . ?
F222 P221 F227 90.1 . . ?
F223 P221 F222 90.0 . . ?
F223 P221 F224 90.1 . . ?
F223 P221 F225 180.0 . . ?
F223 P221 F226 90.0 . . ?
F223 P221 F227 90.1 . . ?
F224 P221 F222 179.8 . . ?
F224 P221 F225 89.9 . . ?
F224 P221 F226 89.9 . . ?
F224 P221 F227 90.1 . . ?
F225 P221 F222 90.0 . . ?
F225 P221 F226 90.0 . . ?
F225 P221 F227 90.0 . . ?
F227 P221 F226 179.9 . . ?
F233 P231 F232 89.8 . . ?
F233 P231 F235 179.6 . . ?
F234 P231 F232 179.9 . . ?
F234 P231 F233 90.1 . . ?
F234 P231 F235 90.3 . . ?
F234 P231 F236 90.1 . . ?
F234 P231 F237 90.2 . . ?
F235 P231 F232 89.8 . . ?
F236 P231 F232 89.8 . . ?
F236 P231 F233 89.9 . . ?
F236 P231 F235 90.0 . . ?
F236 P231 F237 179.70(9) . . ?
F237 P231 F232 89.9 . . ?
F237 P231 F233 90.0 . . ?
F237 P231 F235 90.0 . . ?
N301 C302 C303 176.3(6) . . ?
C302 C303 H30A 109.5 . . ?
C302 C303 H30B 109.5 . . ?
C302 C303 H30C 109.5 . . ?
H30A C303 H30B 109.5 . . ?
H30A C303 H30C 109.5 . . ?
H30B C303 H30C 109.5 . . ?
H40A O401 H40B 104.5 . . ?

loop_
_geom_bond_atom_site_label_1
_geom_bond_atom_site_label_2
_geom_bond_distance
_geom_bond_site_symmetry_2
_geom_bond_publ_flag
C1 H1A 0.9800 . ?
C1 H1B 0.9800 . ?
C1 H1C 0.9800 . ?
C1 C2 1.546(10) . ?
C2 H2 1.0000 . ?
C2 C3 1.478(12) . ?
C2 C4 1.490(8) . ?
C3 H3A 0.9800 . ?
C3 H3B 0.9800 . ?
C3 H3C 0.9800 . ?
C4 H4A 0.9900 . ?
C4 H4B 0.9900 . ?
C4 N5 1.469(7) . ?
N5 H5A 0.9100 . ?
N5 H5B 0.9100 . ?
N5 C6 1.518(7) . ?
C6 H6A 0.9900 . ?
C6 H6B 0.9900 . ?
C6 C7 1.497(7) . ?
C7 H7A 0.9900 . ?
C7 H7B 0.9900 . ?
C7 C8 1.492(7) . ?
C8 H8A 0.9900 . ?
C8 H8B 0.9900 . ?
C8 C9 1.588(8) . ?
C9 H9A 0.9900 . ?
C9 H9B 0.9900 . ?
C9 C10 1.515(8) . ?
C10 H10C 0.9900 . ?
C10 H10D 0.9900 . ?
C10 C11 1.498(8) . ?
C11 H11C 0.9900 . ?
C11 H11D 0.9900 . ?
C11 N12 1.465(6) . ?
N12 H12E 0.9100 . ?
N12 H12F 0.9100 . ?
N12 C13 1.504(7) . ?
C13 H13A 0.9900 . ?
C13 H13B 0.9900 . ?
C13 C14 1.471(14) . ?
C14 H14A 0.9900 . ?
C14 H14B 0.9900 . ?
C14 C15 1.479(14) . ?
C15 H15A 0.9900 . ?
C15 H15B 0.9900 . ?
C15 C16 1.584(13) . ?
C16 C17 1.5481 . ?
C16 C18 1.5552 . ?
C16 C19 1.5514 . ?
C17 H17A 0.9900 . ?
C17 H17B 0.9900 . ?
C17 C20 1.5515 . ?
C18 H18A 0.9900 . ?
C18 H18B 0.9900 . ?
C18 C22 1.5498 . ?
C19 H19A 0.9900 . ?
C19 H19B 0.9900 . ?
C19 C24 1.5473 . ?
C20 H20 1.0000 . ?
C20 C21 1.5516 . ?
C20 C25 1.5504 . ?
C21 H21A 0.9900 . ?
C21 H21B 0.9900 . ?
C21 C22 1.5513 . ?
C22 H22 1.0000 . ?
C22 C23 1.5520 . ?
C23 H23A 0.9900 . ?
C23 H23B 0.9900 . ?
C23 C24 1.5509 . ?
C24 H24 1.0000 . ?
C24 C25 1.5532 . ?
C25 H25A 0.9900 . ?
C25 H25B 0.9900 . ?
N51 C52 1.374(5) . ?
N51 C58 1.450(5) . ?
N51 C121 1.429(5) . ?
C52 N53 1.365(5) . ?
C52 O59 1.221(5) . ?
N53 C54 1.431(5) . ?
N53 C61 1.453(5) . ?
C54 H54 1.0000 . ?
C54 N55 1.464(5) . ?
C54 C58 1.545(5) . ?
N55 C56 1.368(5) . ?
N55 C62 1.436(5) . ?
C56 N57 1.357(5) . ?
C56 O60 1.230(5) . ?
N57 C58 1.459(5) . ?
N57 C122 1.461(4) . ?
C58 H58 1.0000 . ?
C61 H61A 0.9900 . ?
C61 H61B 0.9900 . ?
C61 N63 1.444(5) . ?
C62 H62A 0.9900 . ?
C62 H62B 0.9900 . ?
C62 N69 1.446(5) . ?
N63 C64 1.377(5) . ?
N63 C70 1.443(5) . ?
C64 N65 1.364(5) . ?
C64 O71 1.219(5) . ?
N65 C66 1.444(5) . ?
N65 C73 1.448(5) . ?
C66 H66 1.0000 . ?
C66 N67 1.457(4) . ?
C66 C70 1.551(5) . ?
N67 C68 1.367(5) . ?
N67 C74 1.460(5) . ?
C68 N69 1.376(5) . ?
C68 O72 1.214(4) . ?
N69 C70 1.445(5) . ?
C70 H70 1.0000 . ?
C73 H73A 0.9900 . ?
C73 H73B 0.9900 . ?
C73 N75 1.459(5) . ?
C74 H74A 0.9900 . ?
C74 H74B 0.9900 . ?
C74 N81 1.438(5) . ?
N75 C76 1.362(5) . ?
N75 C82 1.467(5) . ?
C76 N77 1.372(5) . ?
C76 O83 1.230(5) . ?
N77 C78 1.434(5) . ?
N77 C85 1.450(5) . ?
C78 H78 1.0000 . ?
C78 N79 1.455(5) . ?
C78 C82 1.544(5) . ?
N79 C80 1.377(5) . ?
N79 C86 1.461(4) . ?
C80 N81 1.385(4) . ?
C80 O84 1.217(4) . ?
N81 C82 1.437(5) . ?
C82 H82 1.0000 . ?
C85 H85A 0.9900 . ?
C85 H85B 0.9900 . ?
C85 N87 1.455(5) . ?
C86 H86A 0.9900 . ?
C86 H86B 0.9900 . ?
C86 N93 1.449(4) . ?
N87 C88 1.364(4) . ?
N87 C94 1.457(4) . ?
C88 N89 1.380(4) . ?
C88 O95 1.219(4) . ?
N89 C90 1.446(4) . ?
N89 C97 1.441(4) . ?
C90 H90 1.0000 . ?
C90 N91 1.443(4) . ?
C90 C94 1.541(5) . ?
N91 C92 1.373(5) . ?
N91 C98 1.443(5) . ?
C92 N93 1.375(5) . ?
C92 O96 1.214(4) . ?
N93 C94 1.440(4) . ?
C94 H94 1.0000 . ?
C97 H97A 0.9900 . ?
C97 H97B 0.9900 . ?
C97 N99 1.442(4) . ?
C98 H98A 0.9900 . ?
C98 H98B 0.9900 . ?
C98 N105 1.450(5) . ?
N99 C100 1.376(4) . ?
N99 C106 1.435(4) . ?
C100 N101 1.369(4) . ?
C100 O107 1.217(4) . ?
N101 C102 1.457(4) . ?
N101 C109 1.440(4) . ?
C102 H102 1.0000 . ?
C102 N103 1.430(4) . ?
C102 C106 1.561(4) . ?
N103 C104 1.367(5) . ?
N103 C110 1.443(4) . ?
C104 N105 1.365(5) . ?
C104 O108 1.237(4) . ?
N105 C106 1.456(4) . ?
C106 H106 1.0000 . ?
C109 H10A 0.9900 . ?
C109 H10B 0.9900 . ?
C109 N111 1.443(5) . ?
C110 H11A 0.9900 . ?
C110 H11B 0.9900 . ?
C110 N117 1.438(5) . ?
N111 C112 1.356(5) . ?
N111 C118 1.465(4) . ?
C112 N113 1.376(5) . ?
C112 O119 1.239(4) . ?
N113 C114 1.455(4) . ?
N113 C121 1.455(5) . ?
C114 H114 1.0000 . ?
C114 N115 1.442(5) . ?
C114 C118 1.546(5) . ?
N115 C116 1.380(5) . ?
N115 C122 1.438(5) . ?
C116 N117 1.379(5) . ?
C116 O120 1.218(5) . ?
N117 C118 1.438(5) . ?
C118 H118 1.0000 . ?
C121 H12A 0.9900 . ?
C121 H12B 0.9900 . ?
C122 H12C 0.9900 . ?
C122 H12D 0.9900 . ?
P201 F202 1.578(4) . ?
P201 F203 1.590(5) . ?
P201 F204 1.579(4) . ?
P201 F205 1.554(6) . ?
P201 F206 1.572(5) . ?
P201 F207 1.505(6) . ?
P211 F212 1.591(3) . ?
P211 F212 1.591(3) 7_665 ?
P211 F212 1.591(3) 10_646 ?
P211 F213 1.583(3) 10_646 ?
P211 F213 1.583(3) 7_665 ?
P211 F213 1.583(3) . ?
P221 F222 1.6276 . ?
P221 F223 1.6245 . ?
P221 F224 1.6247 . ?
P221 F225 1.6264 . ?
P221 F226 1.6291 . ?
P221 F227 1.6280 . ?
P231 F232 1.6323 . ?
P231 F233 1.6265 . ?
P231 F234 1.6239 . ?
P231 F235 1.6266 . ?
P231 F236 1.6260 . ?
P231 F237 1.6261 . ?
N301 C302 1.147(7) . ?
C302 C303 1.411(8) . ?
C303 H30A 0.9800 . ?
C303 H30B 0.9800 . ?
C303 H30C 0.9800 . ?
O401 H40A 0.8709 . ?
O401 H40B 0.8695 . ?
